data_7103766
loop_
_publ_author_name
'Stuart Warren'
'Lorenzo Caggiano'
'John Davies'
'David J. Fox'
'David C. Moody'

_publ_section_title
;
A novel silica catalysed steroselective cyclic
carbamate and carbonate rearrangement
;
_journal_name_full 'Chemical communications (Cambridge, England)'
_journal_paper_doi 10.1039/b303791f
_journal_year 2003
_chemical_formula_sum 'C16 H21 N O2 S'
_chemical_formula_weight 291.40
_chemical_name_systematic
; 
? 
;
_space_group_IT_number 14
_symmetry_cell_setting monoclinic
_symmetry_space_group_name_Hall '-P 2ybc'
_symmetry_space_group_name_H-M 'P 1 21/c 1'
_atom_sites_solution_hydrogens geom
_atom_sites_solution_primary direct
_atom_sites_solution_secondary difmap
_audit_creation_method SHELXL
_cell_angle_alpha 90.00
_cell_angle_beta 90.201(3)
_cell_angle_gamma 90.00
_cell_formula_units_Z 8
_cell_length_a 10.8413(3)
_cell_length_b 14.7036(9)
_cell_length_c 19.2137(11)
_cell_measurement_reflns_used 8002
_cell_measurement_temperature 180(2)
_cell_measurement_theta_max 25.03
_cell_measurement_theta_min 1.0
_cell_volume 3062.8(3)
_computing_cell_refinement 'HKL Scalepack (Otwinowski & Minor 1997)'
_computing_data_collection 'Collect (Nonius BV, 1997-2000)'
_computing_data_reduction
;
HKL Denzo and Scalepack (Otwinowski & Minor 1997)
;
_computing_structure_refinement 'SHELXL-93 (Sheldrick, 1993)'
_computing_structure_solution teXsan
_diffrn_ambient_temperature 180(2)
_diffrn_detector_area_resol_mean 9
_diffrn_measurement_device '95mm CCD camera on \k-goniostat'
_diffrn_measurement_device_type KappaCCD
_diffrn_measurement_method CCD
_diffrn_radiation_monochromator 'horizonally mounted graphite crystal'
_diffrn_radiation_source 'fine-focus sealed tube'
_diffrn_radiation_type MoK\a
_diffrn_radiation_wavelength 0.71069
_diffrn_reflns_av_R_equivalents 0.0965
_diffrn_reflns_av_sigmaI/netI 0.1077
_diffrn_reflns_limit_h_max 12
_diffrn_reflns_limit_h_min -12
_diffrn_reflns_limit_k_max 17
_diffrn_reflns_limit_k_min -17
_diffrn_reflns_limit_l_max 22
_diffrn_reflns_limit_l_min -17
_diffrn_reflns_number 18109
_diffrn_reflns_theta_max 25.02
_diffrn_reflns_theta_min 1.74
_exptl_absorpt_coefficient_mu 0.213
_exptl_absorpt_correction_T_max 1.000
_exptl_absorpt_correction_T_min 0.948
_exptl_absorpt_correction_type multi-scan
_exptl_absorpt_process_details
;
Sortav Blessing (1995)
multi-scan from symmetry-related measurements (Blessing 1995)
;
_exptl_crystal_colour colourless
_exptl_crystal_density_diffrn 1.264
_exptl_crystal_F_000 1248
_exptl_crystal_size_max 0.18
_exptl_crystal_size_mid 0.09
_exptl_crystal_size_min 0.07
_refine_diff_density_max 0.219
_refine_diff_density_min -0.325
_refine_diff_density_rms 0.057
_refine_ls_extinction_method none
_refine_ls_goodness_of_fit_all 1.005
_refine_ls_goodness_of_fit_obs 1.105
_refine_ls_matrix_type full
_refine_ls_number_parameters 363
_refine_ls_number_reflns 5358
_refine_ls_number_restraints 0
_refine_ls_restrained_S_all 1.710
_refine_ls_restrained_S_obs 1.105
_refine_ls_R_factor_all 0.1185
_refine_ls_R_factor_obs 0.0523
_refine_ls_shift/esd_max -0.001
_refine_ls_shift/esd_mean 0.000
_refine_ls_structure_factor_coef Fsqd
_refine_ls_weighting_details 'w=1/[\s^2^(Fo^2^)+(0.0477P)^2^+0.0000P] where P=(Fo^2^+2Fc^2^)/3'
_refine_ls_weighting_scheme calc
_refine_ls_wR_factor_all 0.1927
_refine_ls_wR_factor_obs 0.0950
_reflns_number_observed 3265
_reflns_number_total 5375
_reflns_observed_criterion >2sigma(I)
_cod_data_source_file b303791f.txt
_cod_data_source_block sw0104
_cod_depositor_comments
;
The following automatic conversions were performed:
'_symmetry_cell_setting' value 'Monoclinic' changed to 'monoclinic'
according to '/home/saulius/struct/CIF-dictionaries/cif_core.dic'
dictionary named 'cif_core.dic' version 2.4.1 from
2010-06-29.

'_exptl_absorpt_correction_type' value 'multiscan' changed to
'multi-scan' according to
'/home/saulius/struct/CIF-dictionaries/cif_core.dic' dictionary named
'cif_core.dic' version 2.4.1 from 2010-06-29.

Automatic conversion script
Id: cif_fix_enum 1527 2010-12-29 10:47:43Z saulius 

The following automatic conversions were performed:

'_refine_ls_weighting_scheme' value 'calc
w=1/[\s^2^(Fo^2^)+(0.0477P)^2^+0.0000P] where P=(Fo^2^+2Fc^2^)/3' was
changed to 'calc'. New tag '_refine_ls_weighting_details' was
created. The value of the new tag was set to
'w=1/[\s^2^(Fo^2^)+(0.0477P)^2^+0.0000P] where P=(Fo^2^+2Fc^2^)/3'.

Automatic conversion script
Id: cif_fix_values 3143 2015-03-26 13:38:13Z robertas 
;
_cod_original_sg_symbol_H-M P2(1)/c
_cod_database_code 7103766

loop_
_symmetry_equiv_pos_as_xyz
'x, y, z'
'-x, y+1/2, -z+1/2'
'-x, -y, -z'
'x, -y-1/2, z-1/2'

loop_
_atom_site_aniso_label
_atom_site_aniso_U_11
_atom_site_aniso_U_22
_atom_site_aniso_U_33
_atom_site_aniso_U_23
_atom_site_aniso_U_13
_atom_site_aniso_U_12
S1_1 0.0286(4) 0.0395(5) 0.0376(4) 0.0034(4) 0.0032(3) -0.0009(3)
O1_1 0.0219(9) 0.0240(12) 0.0441(12) -0.0087(9) -0.0034(7) 0.0023(7)
O2_1 0.0220(9) 0.0260(11) 0.0449(12) -0.0030(9) -0.0033(7) 0.0050(8)
N1_1 0.0260(11) 0.0205(14) 0.0424(14) -0.0035(11) -0.0053(9) 0.0016(9)
C1_1 0.0270(14) 0.025(2) 0.026(2) -0.0005(13) 0.0008(11) -0.0009(12)
C2_1 0.0219(13) 0.026(2) 0.035(2) -0.0012(13) -0.0023(10) 0.0022(11)
C3_1 0.0200(12) 0.030(2) 0.030(2) -0.0009(13) 0.0012(10) 0.0044(11)
C4_1 0.0226(13) 0.030(2) 0.035(2) -0.0050(13) -0.0017(11) 0.0065(11)
C5_1 0.0354(15) 0.031(2) 0.048(2) -0.0066(15) -0.0084(12) 0.0012(12)
C6_1 0.0330(14) 0.031(2) 0.047(2) -0.0107(14) -0.0059(12) 0.0069(12)
C7_1 0.041(2) 0.035(2) 0.060(2) -0.019(2) -0.0125(15) 0.0060(13)
C8_1 0.052(2) 0.060(3) 0.052(2) -0.024(2) -0.0177(15) 0.015(2)
C9_1 0.043(2) 0.061(2) 0.037(2) -0.004(2) -0.0034(13) 0.0073(15)
C10_1 0.0285(14) 0.044(2) 0.033(2) -0.0027(14) -0.0021(11) 0.0063(12)
C11_1 0.0331(14) 0.032(2) 0.034(2) 0.0064(14) 0.0040(12) -0.0024(13)
C12_1 0.048(2) 0.037(2) 0.045(2) 0.001(2) -0.0049(14) 0.0019(14)
C13_1 0.056(2) 0.041(2) 0.060(2) 0.005(2) -0.001(2) 0.012(2)
C14_1 0.047(2) 0.053(2) 0.058(2) 0.025(2) -0.007(2) 0.002(2)
C15_1 0.051(2) 0.062(2) 0.037(2) 0.007(2) -0.0061(14) -0.001(2)
C16_1 0.040(2) 0.043(2) 0.037(2) 0.0002(15) 0.0050(13) -0.0005(13)
S1_2 0.0378(4) 0.0319(5) 0.0444(5) -0.0055(4) 0.0131(3) -0.0059(3)
O1_2 0.0244(9) 0.0221(12) 0.0537(13) 0.0070(9) -0.0085(8) -0.0046(7)
O2_2 0.0289(9) 0.0273(12) 0.0571(13) 0.0060(10) -0.0099(8) -0.0074(8)
N1_2 0.0262(11) 0.0179(13) 0.0412(14) -0.0003(11) -0.0055(9) 0.0009(9)
C1_2 0.0275(15) 0.026(2) 0.034(2) 0.0024(13) -0.0001(11) -0.0004(13)
C2_2 0.0235(13) 0.025(2) 0.038(2) -0.0045(13) -0.0008(11) -0.0001(11)
C3_2 0.0213(13) 0.027(2) 0.036(2) -0.0032(13) 0.0022(10) -0.0012(11)
C4_2 0.0248(13) 0.024(2) 0.040(2) 0.0024(13) -0.0034(11) -0.0070(11)
C5_2 0.042(2) 0.033(2) 0.055(2) -0.004(2) -0.0182(13) 0.0056(13)
C6_2 0.0339(14) 0.022(2) 0.057(2) 0.0038(15) -0.0049(12) -0.0039(12)
C7_2 0.056(2) 0.030(2) 0.077(3) 0.012(2) -0.026(2) -0.0108(15)
C8_2 0.098(3) 0.042(2) 0.047(2) 0.016(2) -0.036(2) -0.025(2)
C9_2 0.074(2) 0.054(2) 0.041(2) 0.000(2) -0.011(2) -0.025(2)
C10_2 0.0377(15) 0.038(2) 0.037(2) -0.0023(14) -0.0013(12) -0.0113(13)
C11_2 0.0288(14) 0.027(2) 0.033(2) 0.0006(13) -0.0015(11) 0.0060(12)
C12_2 0.042(2) 0.031(2) 0.032(2) -0.0009(14) 0.0039(12) -0.0010(13)
C13_2 0.047(2) 0.037(2) 0.039(2) -0.001(2) -0.0007(14) -0.0072(14)
C14_2 0.063(2) 0.046(2) 0.034(2) -0.012(2) -0.0037(15) -0.003(2)
C15_2 0.059(2) 0.062(2) 0.029(2) -0.007(2) 0.0073(14) 0.001(2)
C16_2 0.040(2) 0.045(2) 0.038(2) 0.001(2) 0.0042(13) -0.0021(14)

loop_
_atom_site_label
_atom_site_type_symbol
_atom_site_fract_x
_atom_site_fract_y
_atom_site_fract_z
_atom_site_U_iso_or_equiv
_atom_site_thermal_displace_type
_atom_site_occupancy
_atom_site_calc_flag
_atom_site_refinement_flags
_atom_site_disorder_group
S1_1 S -0.12743(5) 0.36397(5) 0.35543(4) 0.0352(2) Uani 1 d . .
O1_1 O -0.24836(12) 0.43888(12) 0.21835(9) 0.0300(4) Uani 1 d . .
O2_1 O -0.34499(13) 0.57018(11) 0.22844(9) 0.0310(4) Uani 1 d . .
N1_1 N -0.1491(2) 0.56140(14) 0.26912(10) 0.0296(5) Uani 1 d . .
H1_1 H -0.1535(2) 0.61882(14) 0.28180(10) 0.036 Uiso 1 calc R .
C1_1 C -0.2494(2) 0.5266(2) 0.23817(12) 0.0260(6) Uani 1 d . .
C2_1 C -0.0326(2) 0.5143(2) 0.28421(13) 0.0276(6) Uani 1 d . .
H2_1 H 0.0276(2) 0.5322(2) 0.24734(13) 0.033 Uiso 1 calc R .
C3_1 C -0.0535(2) 0.4121(2) 0.27779(12) 0.0267(6) Uani 1 d . .
H3_1 H 0.0290(2) 0.3825(2) 0.27273(12) 0.032 Uiso 1 calc R .
C4_1 C -0.1282(2) 0.3917(2) 0.21161(13) 0.0292(6) Uani 1 d . .
C5_1 C 0.0177(2) 0.5480(2) 0.35308(14) 0.0379(7) Uani 1 d . .
H5A_1 H 0.0282(13) 0.6141(2) 0.3512(3) 0.057 Uiso 1 calc R .
H5B_1 H 0.0976(7) 0.5192(8) 0.3624(4) 0.057 Uiso 1 calc R .
H5C_1 H -0.0401(7) 0.5325(9) 0.3903(2) 0.057 Uiso 1 calc R .
C6_1 C -0.1607(2) 0.2919(2) 0.20299(14) 0.0371(7) Uani 1 d . .
H6A_1 H -0.2120(2) 0.2726(2) 0.24291(14) 0.044 Uiso 1 calc R .
H6B_1 H -0.0838(2) 0.2556(2) 0.20417(14) 0.044 Uiso 1 calc R .
C7_1 C -0.2301(2) 0.2707(2) 0.13559(15) 0.0454(8) Uani 1 d . .
H7A_1 H -0.2425(2) 0.2042(2) 0.13159(15) 0.055 Uiso 1 calc R .
H7B_1 H -0.3123(2) 0.3000(2) 0.13675(15) 0.055 Uiso 1 calc R .
C8_1 C -0.1594(3) 0.3047(2) 0.0730(2) 0.0549(9) Uani 1 d . .
H8A_1 H -0.2077(3) 0.2928(2) 0.0301(2) 0.066 Uiso 1 calc R .
H8B_1 H -0.0803(3) 0.2714(2) 0.0694(2) 0.066 Uiso 1 calc R .
C9_1 C -0.1342(2) 0.4060(2) 0.07938(14) 0.0471(8) Uani 1 d . .
H9A_1 H -0.2134(2) 0.4395(2) 0.07897(14) 0.057 Uiso 1 calc R .
H9B_1 H -0.0853(2) 0.4265(2) 0.03890(14) 0.057 Uiso 1 calc R .
C10_1 C -0.0640(2) 0.4277(2) 0.14643(13) 0.0353(7) Uani 1 d . .
H10A_1 H -0.0546(2) 0.4945(2) 0.15052(13) 0.042 Uiso 1 calc R .
H10B_1 H 0.0196(2) 0.4009(2) 0.14368(13) 0.042 Uiso 1 calc R .
C11_1 C 0.0016(2) 0.3150(2) 0.39949(14) 0.0329(7) Uani 1 d . .
C12_1 C 0.0667(2) 0.2438(2) 0.3695(2) 0.0433(8) Uani 1 d . .
H12_1 H 0.0436(2) 0.2213(2) 0.3250(2) 0.052 Uiso 1 calc R .
C13_1 C 0.1655(3) 0.2058(2) 0.4048(2) 0.0524(8) Uani 1 d . .
H13_1 H 0.2118(3) 0.1584(2) 0.3839(2) 0.063 Uiso 1 calc R .
C14_1 C 0.1970(3) 0.2366(2) 0.4706(2) 0.0525(9) Uani 1 d . .
H14_1 H 0.2640(3) 0.2097(2) 0.4951(2) 0.063 Uiso 1 calc R .
C15_1 C 0.1314(2) 0.3061(2) 0.5004(2) 0.0499(8) Uani 1 d . .
H15_1 H 0.1527(2) 0.3270(2) 0.5456(2) 0.060 Uiso 1 calc R .
C16_1 C 0.0341(2) 0.3459(2) 0.46470(14) 0.0401(7) Uani 1 d . .
H16_1 H -0.0103(2) 0.3946(2) 0.48526(14) 0.048 Uiso 1 calc R .
S1_2 S 0.33090(6) 0.42710(5) 0.34809(4) 0.0380(2) Uani 1 d . .
O1_2 O 0.24788(13) 0.38624(12) 0.19702(9) 0.0334(5) Uani 1 d . .
O2_2 O 0.16353(14) 0.24990(12) 0.19355(9) 0.0378(5) Uani 1 d . .
N1_2 N 0.35369(15) 0.26225(14) 0.24096(10) 0.0284(5) Uani 1 d . .
H1_2 H 0.35401(15) 0.20323(14) 0.24855(10) 0.034 Uiso 1 calc R .
C1_2 C 0.2536(2) 0.2964(2) 0.20989(13) 0.0290(6) Uani 1 d . .
C2_2 C 0.4634(2) 0.3130(2) 0.26381(13) 0.0290(6) Uani 1 d . .
H2_2 H 0.5265(2) 0.3086(2) 0.22612(13) 0.035 Uiso 1 calc R .
C3_2 C 0.4265(2) 0.4123(2) 0.27069(13) 0.0279(6) Uani 1 d . .
H3_2 H 0.5030(2) 0.4497(2) 0.27633(13) 0.033 Uiso 1 calc R .
C4_2 C 0.3604(2) 0.4423(2) 0.20412(13) 0.0297(6) Uani 1 d . .
C5_2 C 0.5172(2) 0.2697(2) 0.32848(14) 0.0434(8) Uani 1 d . .
H5A_2 H 0.5378(13) 0.2061(3) 0.3188(3) 0.065 Uiso 1 calc R .
H5B_2 H 0.4566(6) 0.2725(10) 0.3662(3) 0.065 Uiso 1 calc R .
H5C_2 H 0.5919(9) 0.3026(7) 0.3424(5) 0.065 Uiso 1 calc R .
C6_2 C 0.3162(2) 0.5403(2) 0.20819(14) 0.0376(7) Uani 1 d . .
H6A_2 H 0.3873(2) 0.5796(2) 0.22038(14) 0.045 Uiso 1 calc R .
H6B_2 H 0.2552(2) 0.5454(2) 0.24621(14) 0.045 Uiso 1 calc R .
C7_2 C 0.2578(3) 0.5758(2) 0.1412(2) 0.0543(9) Uani 1 d . .
H7A_2 H 0.1791(3) 0.5435(2) 0.1326(2) 0.065 Uiso 1 calc R .
H7B_2 H 0.2392(3) 0.6414(2) 0.1465(2) 0.065 Uiso 1 calc R .
C8_2 C 0.3424(3) 0.5624(2) 0.0797(2) 0.0623(10) Uani 1 d . .
H8A_2 H 0.4180(3) 0.5993(2) 0.0860(2) 0.075 Uiso 1 calc R .
H8B_2 H 0.3005(3) 0.5830(2) 0.0366(2) 0.075 Uiso 1 calc R .
C9_2 C 0.3767(3) 0.4625(2) 0.0731(2) 0.0562(9) Uani 1 d . .
H9A_2 H 0.3013(3) 0.4263(2) 0.0637(2) 0.067 Uiso 1 calc R .
H9B_2 H 0.4333(3) 0.4545(2) 0.0333(2) 0.067 Uiso 1 calc R .
C10_2 C 0.4385(2) 0.4276(2) 0.13906(13) 0.0375(7) Uani 1 d . .
H10A_2 H 0.5186(2) 0.4590(2) 0.14517(13) 0.045 Uiso 1 calc R .
H10B_2 H 0.4554(2) 0.3618(2) 0.13379(13) 0.045 Uiso 1 calc R .
C11_2 C 0.3930(2) 0.5207(2) 0.39459(13) 0.0296(6) Uani 1 d . .
C12_2 C 0.4866(2) 0.5779(2) 0.37280(14) 0.0349(7) Uani 1 d . .
H12_2 H 0.5240(2) 0.5688(2) 0.32869(14) 0.042 Uiso 1 calc R .
C13_2 C 0.5259(2) 0.6483(2) 0.41512(15) 0.0414(7) Uani 1 d . .
H13_2 H 0.5911(2) 0.6866(2) 0.40010(15) 0.050 Uiso 1 calc R .
C14_2 C 0.4719(3) 0.6635(2) 0.4786(2) 0.0475(8) Uani 1 d . .
H14_2 H 0.4986(3) 0.7124(2) 0.5072(2) 0.057 Uiso 1 calc R .
C15_2 C 0.3787(3) 0.6069(2) 0.50012(15) 0.0496(8) Uani 1 d . .
H15_2 H 0.3412(3) 0.6167(2) 0.54410(15) 0.059 Uiso 1 calc R .
C16_2 C 0.3388(2) 0.5360(2) 0.45887(14) 0.0409(7) Uani 1 d . .
H16_2 H 0.2742(2) 0.4975(2) 0.47447(14) 0.049 Uiso 1 calc R .

loop_
_atom_type_symbol
_atom_type_description
_atom_type_scat_dispersion_real
_atom_type_scat_dispersion_imag
_atom_type_scat_source
C C 0.0033 0.0016 'International Tables Vol C Tables 4.2.6.8 and 6.1.1.4'
H H 0.0000 0.0000 'International Tables Vol C Tables 4.2.6.8 and 6.1.1.4'
N N 0.0061 0.0033 'International Tables Vol C Tables 4.2.6.8 and 6.1.1.4'
O O 0.0106 0.0060 'International Tables Vol C Tables 4.2.6.8 and 6.1.1.4'
S S 0.1246 0.1234 'International Tables Vol C Tables 4.2.6.8 and 6.1.1.4'

loop_
_geom_angle_atom_site_label_1
_geom_angle_atom_site_label_2
_geom_angle_atom_site_label_3
_geom_angle
_geom_angle_site_symmetry_1
_geom_angle_site_symmetry_3
_geom_angle_publ_flag
C11_1 S1_1 C3_1 101.37(11) . . ?
C1_1 O1_1 C4_1 118.8(2) . . ?
C1_1 N1_1 C2_1 127.1(2) . . ?
C1_1 N1_1 H1_1 116.43(14) . . ?
C2_1 N1_1 H1_1 116.43(12) . . ?
O2_1 C1_1 N1_1 123.3(2) . . ?
O2_1 C1_1 O1_1 117.6(2) . . ?
N1_1 C1_1 O1_1 119.0(2) . . ?
N1_1 C2_1 C5_1 109.0(2) . . ?
N1_1 C2_1 C3_1 108.7(2) . . ?
C5_1 C2_1 C3_1 116.5(2) . . ?
N1_1 C2_1 H2_1 107.42(12) . . ?
C5_1 C2_1 H2_1 107.42(13) . . ?
C3_1 C2_1 H2_1 107.42(12) . . ?
C2_1 C3_1 C4_1 109.7(2) . . ?
C2_1 C3_1 S1_1 112.3(2) . . ?
C4_1 C3_1 S1_1 111.6(2) . . ?
C2_1 C3_1 H3_1 107.70(11) . . ?
C4_1 C3_1 H3_1 107.70(12) . . ?
S1_1 C3_1 H3_1 107.70(7) . . ?
O1_1 C4_1 C6_1 104.9(2) . . ?
O1_1 C4_1 C10_1 108.2(2) . . ?
C6_1 C4_1 C10_1 110.6(2) . . ?
O1_1 C4_1 C3_1 107.3(2) . . ?
C6_1 C4_1 C3_1 113.6(2) . . ?
C10_1 C4_1 C3_1 111.8(2) . . ?
C2_1 C5_1 H5A_1 109.47(14) . . ?
C2_1 C5_1 H5B_1 109.47(13) . . ?
H5A_1 C5_1 H5B_1 109.5 . . ?
C2_1 C5_1 H5C_1 109.47(13) . . ?
H5A_1 C5_1 H5C_1 109.5 . . ?
H5B_1 C5_1 H5C_1 109.5 . . ?
C4_1 C6_1 C7_1 113.7(2) . . ?
C4_1 C6_1 H6A_1 108.81(14) . . ?
C7_1 C6_1 H6A_1 108.81(15) . . ?
C4_1 C6_1 H6B_1 108.81(12) . . ?
C7_1 C6_1 H6B_1 108.81(14) . . ?
H6A_1 C6_1 H6B_1 107.7 . . ?
C8_1 C7_1 C6_1 110.9(2) . . ?
C8_1 C7_1 H7A_1 109.5(2) . . ?
C6_1 C7_1 H7A_1 109.5(2) . . ?
C8_1 C7_1 H7B_1 109.5(2) . . ?
C6_1 C7_1 H7B_1 109.45(14) . . ?
H7A_1 C7_1 H7B_1 108.0 . . ?
C7_1 C8_1 C9_1 110.5(2) . . ?
C7_1 C8_1 H8A_1 109.55(15) . . ?
C9_1 C8_1 H8A_1 109.55(15) . . ?
C7_1 C8_1 H8B_1 109.5(2) . . ?
C9_1 C8_1 H8B_1 109.55(14) . . ?
H8A_1 C8_1 H8B_1 108.1 . . ?
C8_1 C9_1 C10_1 111.2(2) . . ?
C8_1 C9_1 H9A_1 109.39(14) . . ?
C10_1 C9_1 H9A_1 109.39(14) . . ?
C8_1 C9_1 H9B_1 109.4(2) . . ?
C10_1 C9_1 H9B_1 109.39(14) . . ?
H9A_1 C9_1 H9B_1 108.0 . . ?
C9_1 C10_1 C4_1 113.0(2) . . ?
C9_1 C10_1 H10A_1 109.0(2) . . ?
C4_1 C10_1 H10A_1 108.97(14) . . ?
C9_1 C10_1 H10B_1 108.97(14) . . ?
C4_1 C10_1 H10B_1 108.97(12) . . ?
H10A_1 C10_1 H10B_1 107.8 . . ?
C16_1 C11_1 C12_1 119.8(2) . . ?
C16_1 C11_1 S1_1 119.7(2) . . ?
C12_1 C11_1 S1_1 120.4(2) . . ?
C13_1 C12_1 C11_1 119.6(3) . . ?
C13_1 C12_1 H12_1 120.2(2) . . ?
C11_1 C12_1 H12_1 120.2(2) . . ?
C12_1 C13_1 C14_1 120.3(3) . . ?
C12_1 C13_1 H13_1 119.9(2) . . ?
C14_1 C13_1 H13_1 119.9(2) . . ?
C15_1 C14_1 C13_1 119.9(3) . . ?
C15_1 C14_1 H14_1 120.1(2) . . ?
C13_1 C14_1 H14_1 120.1(2) . . ?
C14_1 C15_1 C16_1 120.2(3) . . ?
C14_1 C15_1 H15_1 119.9(2) . . ?
C16_1 C15_1 H15_1 119.9(2) . . ?
C11_1 C16_1 C15_1 120.2(3) . . ?
C11_1 C16_1 H16_1 119.9(2) . . ?
C15_1 C16_1 H16_1 119.9(2) . . ?
C11_2 S1_2 C3_2 106.67(12) . . ?
C1_2 O1_2 C4_2 119.5(2) . . ?
C1_2 N1_2 C2_2 126.7(2) . . ?
C1_2 N1_2 H1_2 116.64(14) . . ?
C2_2 N1_2 H1_2 116.64(12) . . ?
O2_2 C1_2 N1_2 123.2(2) . . ?
O2_2 C1_2 O1_2 117.5(2) . . ?
N1_2 C1_2 O1_2 119.3(2) . . ?
N1_2 C2_2 C5_2 110.0(2) . . ?
N1_2 C2_2 C3_2 107.5(2) . . ?
C5_2 C2_2 C3_2 115.7(2) . . ?
N1_2 C2_2 H2_2 107.79(12) . . ?
C5_2 C2_2 H2_2 107.79(14) . . ?
C3_2 C2_2 H2_2 107.79(13) . . ?
C2_2 C3_2 C4_2 109.1(2) . . ?
C2_2 C3_2 S1_2 109.6(2) . . ?
C4_2 C3_2 S1_2 112.4(2) . . ?
C2_2 C3_2 H3_2 108.59(12) . . ?
C4_2 C3_2 H3_2 108.59(12) . . ?
S1_2 C3_2 H3_2 108.58(8) . . ?
O1_2 C4_2 C6_2 105.9(2) . . ?
O1_2 C4_2 C10_2 107.8(2) . . ?
C6_2 C4_2 C10_2 110.6(2) . . ?
O1_2 C4_2 C3_2 107.5(2) . . ?
C6_2 C4_2 C3_2 112.1(2) . . ?
C10_2 C4_2 C3_2 112.6(2) . . ?
C2_2 C5_2 H5A_2 109.47(14) . . ?
C2_2 C5_2 H5B_2 109.47(14) . . ?
H5A_2 C5_2 H5B_2 109.5 . . ?
C2_2 C5_2 H5C_2 109.47(13) . . ?
H5A_2 C5_2 H5C_2 109.5 . . ?
H5B_2 C5_2 H5C_2 109.5 . . ?
C4_2 C6_2 C7_2 114.3(2) . . ?
C4_2 C6_2 H6A_2 108.69(12) . . ?
C7_2 C6_2 H6A_2 108.69(14) . . ?
C4_2 C6_2 H6B_2 108.69(14) . . ?
C7_2 C6_2 H6B_2 108.7(2) . . ?
H6A_2 C6_2 H6B_2 107.6 . . ?
C8_2 C7_2 C6_2 111.4(2) . . ?
C8_2 C7_2 H7A_2 109.4(2) . . ?
C6_2 C7_2 H7A_2 109.36(14) . . ?
C8_2 C7_2 H7B_2 109.4(2) . . ?
C6_2 C7_2 H7B_2 109.4(2) . . ?
H7A_2 C7_2 H7B_2 108.0 . . ?
C7_2 C8_2 C9_2 109.9(3) . . ?
C7_2 C8_2 H8A_2 109.7(2) . . ?
C9_2 C8_2 H8A_2 109.7(2) . . ?
C7_2 C8_2 H8B_2 109.7(2) . . ?
C9_2 C8_2 H8B_2 109.7(2) . . ?
H8A_2 C8_2 H8B_2 108.2 . . ?
C10_2 C9_2 C8_2 111.3(2) . . ?
C10_2 C9_2 H9A_2 109.37(15) . . ?
C8_2 C9_2 H9A_2 109.4(2) . . ?
C10_2 C9_2 H9B_2 109.4(2) . . ?
C8_2 C9_2 H9B_2 109.4(2) . . ?
H9A_2 C9_2 H9B_2 108.0 . . ?
C9_2 C10_2 C4_2 113.0(2) . . ?
C9_2 C10_2 H10A_2 108.99(15) . . ?
C4_2 C10_2 H10A_2 108.99(13) . . ?
C9_2 C10_2 H10B_2 109.0(2) . . ?
C4_2 C10_2 H10B_2 108.99(14) . . ?
H10A_2 C10_2 H10B_2 107.8 . . ?
C12_2 C11_2 C16_2 118.9(2) . . ?
C12_2 C11_2 S1_2 126.6(2) . . ?
C16_2 C11_2 S1_2 114.4(2) . . ?
C13_2 C12_2 C11_2 120.1(2) . . ?
C13_2 C12_2 H12_2 120.0(2) . . ?
C11_2 C12_2 H12_2 120.0(2) . . ?
C14_2 C13_2 C12_2 120.9(3) . . ?
C14_2 C13_2 H13_2 119.5(2) . . ?
C12_2 C13_2 H13_2 119.5(2) . . ?
C13_2 C14_2 C15_2 119.0(3) . . ?
C13_2 C14_2 H14_2 120.5(2) . . ?
C15_2 C14_2 H14_2 120.5(2) . . ?
C14_2 C15_2 C16_2 120.9(3) . . ?
C14_2 C15_2 H15_2 119.5(2) . . ?
C16_2 C15_2 H15_2 119.5(2) . . ?
C15_2 C16_2 C11_2 120.1(3) . . ?
C15_2 C16_2 H16_2 119.9(2) . . ?
C11_2 C16_2 H16_2 119.9(2) . . ?

loop_
_geom_bond_atom_site_label_1
_geom_bond_atom_site_label_2
_geom_bond_distance
_geom_bond_site_symmetry_2
_geom_bond_publ_flag
S1_1 C11_1 1.784(3) . ?
S1_1 C3_1 1.837(2) . ?
O1_1 C1_1 1.344(3) . ?
O1_1 C4_1 1.482(3) . ?
O2_1 C1_1 1.233(3) . ?
N1_1 C1_1 1.339(3) . ?
N1_1 C2_1 1.468(3) . ?
N1_1 H1_1 0.88 . ?
C2_1 C5_1 1.513(3) . ?
C2_1 C3_1 1.525(3) . ?
C2_1 H2_1 1.00 . ?
C3_1 C4_1 1.534(3) . ?
C3_1 H3_1 1.00 . ?
C4_1 C6_1 1.520(3) . ?
C4_1 C10_1 1.529(3) . ?
C5_1 H5A_1 0.98 . ?
C5_1 H5B_1 0.98 . ?
C5_1 H5C_1 0.98 . ?
C6_1 C7_1 1.527(3) . ?
C6_1 H6A_1 0.99 . ?
C6_1 H6B_1 0.99 . ?
C7_1 C8_1 1.514(4) . ?
C7_1 H7A_1 0.99 . ?
C7_1 H7B_1 0.99 . ?
C8_1 C9_1 1.520(4) . ?
C8_1 H8A_1 0.99 . ?
C8_1 H8B_1 0.99 . ?
C9_1 C10_1 1.528(3) . ?
C9_1 H9A_1 0.99 . ?
C9_1 H9B_1 0.99 . ?
C10_1 H10A_1 0.99 . ?
C10_1 H10B_1 0.99 . ?
C11_1 C16_1 1.377(4) . ?
C11_1 C12_1 1.389(4) . ?
C12_1 C13_1 1.384(4) . ?
C12_1 H12_1 0.95 . ?
C13_1 C14_1 1.384(4) . ?
C13_1 H13_1 0.95 . ?
C14_1 C15_1 1.371(4) . ?
C14_1 H14_1 0.95 . ?
C15_1 C16_1 1.386(4) . ?
C15_1 H15_1 0.95 . ?
C16_1 H16_1 0.95 . ?
S1_2 C11_2 1.773(3) . ?
S1_2 C3_2 1.829(2) . ?
O1_2 C1_2 1.345(3) . ?
O1_2 C4_2 1.478(3) . ?
O2_2 C1_2 1.232(3) . ?
N1_2 C1_2 1.334(3) . ?
N1_2 C2_2 1.470(3) . ?
N1_2 H1_2 0.88 . ?
C2_2 C5_2 1.511(3) . ?
C2_2 C3_2 1.520(3) . ?
C2_2 H2_2 1.00 . ?
C3_2 C4_2 1.529(3) . ?
C3_2 H3_2 1.00 . ?
C4_2 C6_2 1.520(3) . ?
C4_2 C10_2 1.528(3) . ?
C5_2 H5A_2 0.98 . ?
C5_2 H5B_2 0.98 . ?
C5_2 H5C_2 0.98 . ?
C6_2 C7_2 1.524(4) . ?
C6_2 H6A_2 0.99 . ?
C6_2 H6B_2 0.99 . ?
C7_2 C8_2 1.511(4) . ?
C7_2 H7A_2 0.99 . ?
C7_2 H7B_2 0.99 . ?
C8_2 C9_2 1.522(4) . ?
C8_2 H8A_2 0.99 . ?
C8_2 H8B_2 0.99 . ?
C9_2 C10_2 1.521(4) . ?
C9_2 H9A_2 0.99 . ?
C9_2 H9B_2 0.99 . ?
C10_2 H10A_2 0.99 . ?
C10_2 H10B_2 0.99 . ?
C11_2 C12_2 1.384(3) . ?
C11_2 C16_2 1.388(3) . ?
C12_2 C13_2 1.382(4) . ?
C12_2 H12_2 0.95 . ?
C13_2 C14_2 1.372(4) . ?
C13_2 H13_2 0.95 . ?
C14_2 C15_2 1.374(4) . ?
C14_2 H14_2 0.95 . ?
C15_2 C16_2 1.378(4) . ?
C15_2 H15_2 0.95 . ?
C16_2 H16_2 0.95 . ?

loop_
_geom_torsion_atom_site_label_1
_geom_torsion_atom_site_label_2
_geom_torsion_atom_site_label_3
_geom_torsion_atom_site_label_4
_geom_torsion
_geom_torsion_site_symmetry_1
_geom_torsion_site_symmetry_2
_geom_torsion_site_symmetry_3
_geom_torsion_site_symmetry_4
_geom_torsion_publ_flag
C2_1 N1_1 C1_1 O2_1 178.6(2) . . . . ?
C2_1 N1_1 C1_1 O1_1 0.7(4) . . . . ?
C4_1 O1_1 C1_1 O2_1 163.9(2) . . . . ?
C4_1 O1_1 C1_1 N1_1 -18.1(3) . . . . ?
C1_1 N1_1 C2_1 C5_1 -143.6(2) . . . . ?
C1_1 N1_1 C2_1 C3_1 -15.6(3) . . . . ?
N1_1 C2_1 C3_1 C4_1 45.0(2) . . . . ?
C5_1 C2_1 C3_1 C4_1 168.6(2) . . . . ?
N1_1 C2_1 C3_1 S1_1 -79.7(2) . . . . ?
C5_1 C2_1 C3_1 S1_1 43.9(2) . . . . ?
C11_1 S1_1 C3_1 C2_1 -100.7(2) . . . . ?
C11_1 S1_1 C3_1 C4_1 135.7(2) . . . . ?
C1_1 O1_1 C4_1 C6_1 169.1(2) . . . . ?
C1_1 O1_1 C4_1 C10_1 -72.8(3) . . . . ?
C1_1 O1_1 C4_1 C3_1 48.0(3) . . . . ?
C2_1 C3_1 C4_1 O1_1 -60.9(2) . . . . ?
S1_1 C3_1 C4_1 O1_1 64.2(2) . . . . ?
C2_1 C3_1 C4_1 C6_1 -176.4(2) . . . . ?
S1_1 C3_1 C4_1 C6_1 -51.3(2) . . . . ?
C2_1 C3_1 C4_1 C10_1 57.7(2) . . . . ?
S1_1 C3_1 C4_1 C10_1 -177.3(2) . . . . ?
O1_1 C4_1 C6_1 C7_1 65.6(3) . . . . ?
C10_1 C4_1 C6_1 C7_1 -50.9(3) . . . . ?
C3_1 C4_1 C6_1 C7_1 -177.5(2) . . . . ?
C4_1 C6_1 C7_1 C8_1 54.7(3) . . . . ?
C6_1 C7_1 C8_1 C9_1 -56.7(3) . . . . ?
C7_1 C8_1 C9_1 C10_1 57.0(3) . . . . ?
C8_1 C9_1 C10_1 C4_1 -54.6(3) . . . . ?
O1_1 C4_1 C10_1 C9_1 -63.8(3) . . . . ?
C6_1 C4_1 C10_1 C9_1 50.7(3) . . . . ?
C3_1 C4_1 C10_1 C9_1 178.3(2) . . . . ?
C3_1 S1_1 C11_1 C16_1 118.2(2) . . . . ?
C3_1 S1_1 C11_1 C12_1 -64.0(2) . . . . ?
C16_1 C11_1 C12_1 C13_1 -1.4(4) . . . . ?
S1_1 C11_1 C12_1 C13_1 -179.1(2) . . . . ?
C11_1 C12_1 C13_1 C14_1 2.0(4) . . . . ?
C12_1 C13_1 C14_1 C15_1 -1.1(4) . . . . ?
C13_1 C14_1 C15_1 C16_1 -0.4(4) . . . . ?
C12_1 C11_1 C16_1 C15_1 -0.1(4) . . . . ?
S1_1 C11_1 C16_1 C15_1 177.6(2) . . . . ?
C14_1 C15_1 C16_1 C11_1 1.0(4) . . . . ?
C2_2 N1_2 C1_2 O2_2 -178.3(2) . . . . ?
C2_2 N1_2 C1_2 O1_2 -0.1(4) . . . . ?
C4_2 O1_2 C1_2 O2_2 -169.4(2) . . . . ?
C4_2 O1_2 C1_2 N1_2 12.3(3) . . . . ?
C1_2 N1_2 C2_2 C5_2 147.1(2) . . . . ?
C1_2 N1_2 C2_2 C3_2 20.4(3) . . . . ?
N1_2 C2_2 C3_2 C4_2 -50.1(2) . . . . ?
C5_2 C2_2 C3_2 C4_2 -173.4(2) . . . . ?
N1_2 C2_2 C3_2 S1_2 73.3(2) . . . . ?
C5_2 C2_2 C3_2 S1_2 -50.0(2) . . . . ?
C11_2 S1_2 C3_2 C2_2 131.2(2) . . . . ?
C11_2 S1_2 C3_2 C4_2 -107.4(2) . . . . ?
C1_2 O1_2 C4_2 C6_2 -163.1(2) . . . . ?
C1_2 O1_2 C4_2 C10_2 78.6(3) . . . . ?
C1_2 O1_2 C4_2 C3_2 -43.0(3) . . . . ?
C2_2 C3_2 C4_2 O1_2 61.9(2) . . . . ?
S1_2 C3_2 C4_2 O1_2 -59.8(2) . . . . ?
C2_2 C3_2 C4_2 C6_2 177.8(2) . . . . ?
S1_2 C3_2 C4_2 C6_2 56.1(2) . . . . ?
C2_2 C3_2 C4_2 C10_2 -56.7(3) . . . . ?
S1_2 C3_2 C4_2 C10_2 -178.4(2) . . . . ?
O1_2 C4_2 C6_2 C7_2 -67.2(3) . . . . ?
C10_2 C4_2 C6_2 C7_2 49.3(3) . . . . ?
C3_2 C4_2 C6_2 C7_2 175.8(2) . . . . ?
C4_2 C6_2 C7_2 C8_2 -53.5(3) . . . . ?
C6_2 C7_2 C8_2 C9_2 56.3(3) . . . . ?
C7_2 C8_2 C9_2 C10_2 -58.0(3) . . . . ?
C8_2 C9_2 C10_2 C4_2 55.7(3) . . . . ?
O1_2 C4_2 C10_2 C9_2 65.1(3) . . . . ?
C6_2 C4_2 C10_2 C9_2 -50.2(3) . . . . ?
C3_2 C4_2 C10_2 C9_2 -176.5(2) . . . . ?
C3_2 S1_2 C11_2 C12_2 6.6(3) . . . . ?
C3_2 S1_2 C11_2 C16_2 -173.8(2) . . . . ?
C16_2 C11_2 C12_2 C13_2 0.7(4) . . . . ?
S1_2 C11_2 C12_2 C13_2 -179.7(2) . . . . ?
C11_2 C12_2 C13_2 C14_2 -1.0(4) . . . . ?
C12_2 C13_2 C14_2 C15_2 0.8(4) . . . . ?
C13_2 C14_2 C15_2 C16_2 -0.4(4) . . . . ?
C14_2 C15_2 C16_2 C11_2 0.1(4) . . . . ?
C12_2 C11_2 C16_2 C15_2 -0.3(4) . . . . ?
S1_2 C11_2 C16_2 C15_2 -179.9(2) . . . . ?
